data_4103040
loop_
_publ_author_name
'Yohsuke Yamamoto'
'Yusuke Hirata'
'Megumi Kodama'
'Torahiko Yamaguchi'
'Shiro Matsukawa'
'Kin-ya Akiba'
'Daisuke Hashizume'
'Fujiko Iwasaki'
'Atsuya Muranaka'
'Masanobu Uchiyama'
'Ping Chen'
'Karl M. Kadish'
'Nagao Kobayashi'

_publ_contact_author 'Prof. Yohsuke Yamamoto'
_publ_contact_author_email yyama@sci.hiroshima-u.ac.jp
_publ_section_title
;
 Synthesis, Reactions, and Electronic Properties of 16 \p-Electron
 Octaisobutyltetraphenylporphyrin
;
_journal_name_full 'Journal of the American Chemical Society'
_journal_page_first 12627
_journal_page_last 12638
_journal_paper_doi 10.1021/ja102817a
_journal_volume 132
_journal_year 2010
_chemical_formula_sum 'C79 H98 Cl6 N4 Pd'
_chemical_formula_weight 1422.71
_chemical_name_systematic
; 
 ? 
;
_space_group_IT_number 14
_symmetry_cell_setting monoclinic
_symmetry_space_group_name_Hall '-P 2yab'
_symmetry_space_group_name_H-M 'P 1 21/a 1'
_atom_sites_solution_hydrogens geom
_atom_sites_solution_primary direct
_atom_sites_solution_secondary difmap
_audit_creation_method SHELXL-97
_cell_angle_alpha 90.00
_cell_angle_beta 117.05(17)
_cell_angle_gamma 90.00
_cell_formula_units_Z 4
_cell_length_a 17.56(2)
_cell_length_b 27.034(14)
_cell_length_c 18.17(3)
_cell_measurement_temperature 173
_cell_measurement_theta_max 27.5
_cell_measurement_theta_min 3.0
_cell_volume 7682(2)
_computing_cell_refinement 'Rigaku SCXmini'
_computing_data_collection 'Rigaku SCXmini'
_computing_data_reduction 'Rigaku SCXmini'
_computing_structure_refinement 'SHELXL-97 (Sheldrick, 1997)'
_computing_structure_solution 'SHELXS-97 (Sheldrick, 1990)'
_diffrn_ambient_temperature 173
_diffrn_detector_area_resol_mean 5.00
_diffrn_measured_fraction_theta_full 0.992
_diffrn_measured_fraction_theta_max 0.992
_diffrn_measurement_device_type 'Rigaku SCXmini'
_diffrn_measurement_method \w
_diffrn_radiation_monochromator graphite
_diffrn_radiation_source 'fine-focus sealed tube'
_diffrn_radiation_type MoK\a
_diffrn_radiation_wavelength 0.71075
_diffrn_reflns_av_R_equivalents 0.0677
_diffrn_reflns_av_sigmaI/netI 0.1302
_diffrn_reflns_limit_h_max 22
_diffrn_reflns_limit_h_min -22
_diffrn_reflns_limit_k_max 35
_diffrn_reflns_limit_k_min -35
_diffrn_reflns_limit_l_max 23
_diffrn_reflns_limit_l_min -23
_diffrn_reflns_number 73446
_diffrn_reflns_theta_full 27.49
_diffrn_reflns_theta_max 27.49
_diffrn_reflns_theta_min 3.01
_exptl_absorpt_coefficient_mu 0.494
_exptl_absorpt_correction_T_max 0.9297
_exptl_absorpt_correction_T_min 0.7905
_exptl_absorpt_correction_type empirical
_exptl_crystal_colour red
_exptl_crystal_density_diffrn 1.230
_exptl_crystal_density_method 'not measured'
_exptl_crystal_description plate
_exptl_crystal_F_000 2992
_exptl_crystal_size_max 0.50
_exptl_crystal_size_mid 0.50
_exptl_crystal_size_min 0.15
_refine_diff_density_max 1.792
_refine_diff_density_min -1.307
_refine_diff_density_rms 0.088
_refine_ls_extinction_method none
_refine_ls_goodness_of_fit_ref 1.030
_refine_ls_hydrogen_treatment mixed
_refine_ls_matrix_type full
_refine_ls_number_parameters 866
_refine_ls_number_reflns 17467
_refine_ls_number_restraints 0
_refine_ls_restrained_S_all 1.030
_refine_ls_R_factor_all 0.0868
_refine_ls_R_factor_gt 0.0560
_refine_ls_shift/su_max 0.001
_refine_ls_shift/su_mean 0.000
_refine_ls_structure_factor_coef Fsqd
_refine_ls_weighting_details 'calc w=1/[\s^2^(Fo^2^)+(0.0851P)^2^+4.9523P] where P=(Fo^2^+2Fc^2^)/3'
_refine_ls_weighting_scheme calc
_refine_ls_wR_factor_gt 0.1611
_refine_ls_wR_factor_ref 0.1703
_reflns_number_gt 12757
_reflns_number_total 17467
_reflns_threshold_expression >2sigma(I)
_cod_data_source_file ja102817a_si_004.cif
_cod_data_source_block OiBTPPPd
_cod_original_cell_volume 7680(16)
_cod_database_code 4103040

loop_
_symmetry_equiv_pos_as_xyz
'x, y, z'
'-x+1/2, y+1/2, -z'
'-x, -y, -z'
'x-1/2, -y-1/2, z'

loop_
_atom_site_label
_atom_site_type_symbol
_atom_site_fract_x
_atom_site_fract_y
_atom_site_fract_z
_atom_site_U_iso_or_equiv
_atom_site_adp_type
_atom_site_occupancy
_atom_site_symmetry_multiplicity
_atom_site_calc_flag
_atom_site_refinement_flags
_atom_site_disorder_assembly
_atom_site_disorder_group
C1 C -0.0912(2) 0.28460(12) 0.6232(2) 0.0184(7) Uani 1 1 d . . .
C2 C -0.0735(2) 0.23470(12) 0.6065(2) 0.0203(7) Uani 1 1 d . . .
C3 C -0.0298(2) 0.21147(12) 0.6822(2) 0.0202(7) Uani 1 1 d . . .
C4 C -0.0132(2) 0.24911(12) 0.7464(2) 0.0189(7) Uani 1 1 d . . .
C5 C 0.0325(2) 0.24446(12) 0.8333(2) 0.0186(7) Uani 1 1 d . . .
C6 C 0.0685(2) 0.28465(12) 0.8885(2) 0.0187(7) Uani 1 1 d . . .
C7 C 0.1130(2) 0.28338(12) 0.9791(2) 0.0202(7) Uani 1 1 d . . .
C8 C 0.1579(2) 0.32688(12) 1.0047(2) 0.0193(7) Uani 1 1 d . . .
C9 C 0.1361(2) 0.35679(12) 0.9305(2) 0.0175(7) Uani 1 1 d . . .
C10 C 0.1646(2) 0.40444(12) 0.9232(2) 0.0179(7) Uani 1 1 d . . .
C11 C 0.1216(2) 0.43570(12) 0.8551(2) 0.0179(7) Uani 1 1 d . . .
C12 C 0.1469(2) 0.48444(12) 0.8394(2) 0.0194(7) Uani 1 1 d . . .
C13 C 0.0749(2) 0.50693(12) 0.7801(2) 0.0197(7) Uani 1 1 d . . .
C14 C 0.0060(2) 0.47141(12) 0.75533(19) 0.0180(7) Uani 1 1 d . . .
C15 C -0.0814(2) 0.47697(12) 0.6985(2) 0.0194(7) Uani 1 1 d . . .
C16 C -0.1349(2) 0.43773(12) 0.6559(2) 0.0182(7) Uani 1 1 d . . .
C17 C -0.2251(2) 0.43964(13) 0.5940(2) 0.0216(7) Uani 1 1 d . . .
C18 C -0.2421(2) 0.39666(13) 0.5486(2) 0.0208(7) Uani 1 1 d . . .
C19 C -0.1658(2) 0.36588(12) 0.5879(2) 0.0185(7) Uani 1 1 d . . .
C20 C -0.1531(2) 0.31775(12) 0.5667(2) 0.0184(7) Uani 1 1 d . . .
C21 C -0.0827(2) 0.21466(14) 0.5250(2) 0.0267(8) Uani 1 1 d . . .
H1 H -0.1427 0.2184 0.4823 0.032 Uiso 1 1 calc R . .
H2 H -0.0686 0.1790 0.5310 0.032 Uiso 1 1 calc R . .
C22 C -0.0233(3) 0.2420(2) 0.4967(3) 0.0463(12) Uani 1 1 d . . .
H3 H -0.0397 0.2777 0.4904 0.056 Uiso 1 1 calc R . .
C23 C 0.0684(3) 0.2389(3) 0.5576(3) 0.078(2) Uani 1 1 d . . .
H4 H 0.0758 0.2503 0.6117 0.116 Uiso 1 1 calc R . .
H5 H 0.1022 0.2598 0.5394 0.116 Uiso 1 1 calc R . .
H6 H 0.0878 0.2045 0.5620 0.116 Uiso 1 1 calc R . .
C24 C -0.0388(4) 0.2227(2) 0.4105(3) 0.0640(16) Uani 1 1 d . . .
H7 H -0.0015 0.2405 0.3927 0.096 Uiso 1 1 calc R . .
H8 H -0.0987 0.2283 0.3706 0.096 Uiso 1 1 calc R . .
H9 H -0.0261 0.1873 0.4140 0.096 Uiso 1 1 calc R . .
C25 C -0.0028(2) 0.15851(13) 0.6932(2) 0.0238(8) Uani 1 1 d . . .
H10 H 0.0492 0.1550 0.7467 0.029 Uiso 1 1 calc R . .
H11 H 0.0130 0.1495 0.6491 0.029 Uiso 1 1 calc R . .
C26 C -0.0702(2) 0.12148(14) 0.6912(2) 0.0269(8) Uani 1 1 d . . .
H12 H -0.088(2) 0.1340(13) 0.728(2) 0.016(9) Uiso 1 1 d . . .
C27 C -0.0298(3) 0.07062(14) 0.7181(3) 0.0383(10) Uani 1 1 d . . .
H13 H -0.0717 0.0478 0.7211 0.057 Uiso 1 1 calc R . .
H14 H 0.0200 0.0731 0.7725 0.057 Uiso 1 1 calc R . .
H15 H -0.0115 0.0582 0.6779 0.057 Uiso 1 1 calc R . .
C28 C -0.1483(3) 0.11841(16) 0.6064(3) 0.0404(10) Uani 1 1 d . . .
H16 H -0.1309 0.1060 0.5657 0.061 Uiso 1 1 calc R . .
H17 H -0.1736 0.1514 0.5899 0.061 Uiso 1 1 calc R . .
H18 H -0.1906 0.0959 0.6094 0.061 Uiso 1 1 calc R . .
C29 C 0.1022(2) 0.24601(13) 1.0358(2) 0.0261(8) Uani 1 1 d . . .
H19 H 0.1436 0.2537 1.0937 0.031 Uiso 1 1 calc R . .
H20 H 0.1159 0.2126 1.0227 0.031 Uiso 1 1 calc R . .
C30 C 0.0116(3) 0.24537(16) 1.0287(3) 0.0334(9) Uani 1 1 d . . .
H21 H -0.024(3) 0.2391(16) 0.976(3) 0.035(12) Uiso 1 1 d . . .
C31 C 0.0036(3) 0.20280(18) 1.0803(3) 0.0502(12) Uani 1 1 d . . .
H22 H 0.0449 0.2075 1.1384 0.075 Uiso 1 1 calc R . .
H23 H 0.0152 0.1714 1.0604 0.075 Uiso 1 1 calc R . .
H24 H -0.0545 0.2022 1.0751 0.075 Uiso 1 1 calc R . .
C32 C -0.0116(3) 0.29343(19) 1.0538(4) 0.0571(14) Uani 1 1 d . . .
H25 H 0.0242 0.2987 1.1131 0.086 Uiso 1 1 calc R . .
H26 H -0.0719 0.2927 1.0419 0.086 Uiso 1 1 calc R . .
H27 H -0.0023 0.3204 1.0228 0.086 Uiso 1 1 calc R . .
C33 C 0.2136(2) 0.34089(14) 1.0937(2) 0.0238(7) Uani 1 1 d . . .
H28 H 0.1860 0.3286 1.1271 0.029 Uiso 1 1 calc R . .
H29 H 0.2156 0.3774 1.0978 0.029 Uiso 1 1 calc R . .
C34 C 0.3060(2) 0.32139(15) 1.1323(2) 0.0302(9) Uani 1 1 d . . .
H30 H 0.3319 0.3318 1.0958 0.036 Uiso 1 1 calc R . .
C35 C 0.3125(3) 0.26531(17) 1.1401(3) 0.0433(11) Uani 1 1 d . . .
H31 H 0.3722 0.2552 1.1599 0.065 Uiso 1 1 calc R . .
H32 H 0.2773 0.2503 1.0860 0.065 Uiso 1 1 calc R . .
H33 H 0.2922 0.2543 1.1795 0.065 Uiso 1 1 calc R . .
C36 C 0.3571(3) 0.34571(19) 1.2163(3) 0.0538(13) Uani 1 1 d . . .
H34 H 0.3323 0.3367 1.2531 0.081 Uiso 1 1 calc R . .
H35 H 0.3554 0.3817 1.2096 0.081 Uiso 1 1 calc R . .
H36 H 0.4166 0.3343 1.2403 0.081 Uiso 1 1 calc R . .
C37 C 0.2368(2) 0.50351(13) 0.8688(2) 0.0233(7) Uani 1 1 d . . .
H37 H 0.2671 0.5021 0.9299 0.028 Uiso 1 1 calc R . .
H38 H 0.2342 0.5386 0.8522 0.028 Uiso 1 1 calc R . .
C38 C 0.2877(3) 0.47419(17) 0.8340(3) 0.0377(10) Uani 1 1 d . . .
H39 H 0.2967 0.4402 0.8582 0.045 Uiso 1 1 calc R . .
C39 C 0.3757(3) 0.49817(19) 0.8638(3) 0.0469(12) Uani 1 1 d . . .
H40 H 0.4083 0.4804 0.8404 0.070 Uiso 1 1 calc R . .
H41 H 0.4065 0.4968 0.9242 0.070 Uiso 1 1 calc R . .
H42 H 0.3687 0.5328 0.8457 0.070 Uiso 1 1 calc R . .
C40 C 0.2434(3) 0.4689(3) 0.7409(3) 0.0697(18) Uani 1 1 d . . .
H43 H 0.1863 0.4547 0.7232 0.105 Uiso 1 1 calc R . .
H44 H 0.2770 0.4470 0.7239 0.105 Uiso 1 1 calc R . .
H45 H 0.2381 0.5015 0.7154 0.105 Uiso 1 1 calc R . .
C41 C 0.0719(2) 0.55635(13) 0.7390(2) 0.0251(8) Uani 1 1 d . . .
H46 H 0.0248 0.5550 0.6820 0.030 Uiso 1 1 calc R . .
H47 H 0.1259 0.5600 0.7347 0.030 Uiso 1 1 calc R . .
C42 C 0.0599(3) 0.60297(14) 0.7800(3) 0.0340(9) Uani 1 1 d . . .
H48 H 0.017(3) 0.5985(17) 0.790(3) 0.047(14) Uiso 1 1 d . . .
C43 C 0.1336(3) 0.61271(16) 0.8663(3) 0.0424(11) Uani 1 1 d . . .
H49 H 0.1421 0.5835 0.9012 0.064 Uiso 1 1 calc R . .
H50 H 0.1195 0.6413 0.8911 0.064 Uiso 1 1 calc R . .
H51 H 0.1860 0.6196 0.8618 0.064 Uiso 1 1 calc R . .
C44 C 0.0465(3) 0.64735(16) 0.7228(3) 0.0605(15) Uani 1 1 d . . .
H52 H 0.0969 0.6514 0.7134 0.091 Uiso 1 1 calc R . .
H53 H 0.0382 0.6773 0.7485 0.091 Uiso 1 1 calc R . .
H54 H -0.0041 0.6417 0.6698 0.091 Uiso 1 1 calc R . .
C45 C -0.2912(2) 0.47688(13) 0.5894(2) 0.0255(8) Uani 1 1 d . . .
H55 H -0.3448 0.4712 0.5381 0.031 Uiso 1 1 calc R . .
H56 H -0.2706 0.5106 0.5865 0.031 Uiso 1 1 calc R . .
C46 C -0.3102(3) 0.47373(15) 0.6646(3) 0.0333(9) Uani 1 1 d . . .
H57 H -0.255(3) 0.4798(14) 0.712(2) 0.030(11) Uiso 1 1 d . . .
C47 C -0.3771(3) 0.51290(17) 0.6545(3) 0.0471(11) Uani 1 1 d . . .
H58 H -0.4291 0.5070 0.6028 0.071 Uiso 1 1 calc R . .
H59 H -0.3545 0.5458 0.6529 0.071 Uiso 1 1 calc R . .
H60 H -0.3906 0.5110 0.7011 0.071 Uiso 1 1 calc R . .
C48 C -0.3398(3) 0.42281(16) 0.6752(3) 0.0467(11) Uani 1 1 d . . .
H61 H -0.3507 0.4228 0.7235 0.070 Uiso 1 1 calc R . .
H62 H -0.2953 0.3985 0.6833 0.070 Uiso 1 1 calc R . .
H63 H -0.3924 0.4142 0.6257 0.070 Uiso 1 1 calc R . .
C49 C -0.3262(2) 0.38543(14) 0.4749(2) 0.0260(8) Uani 1 1 d . . .
H64 H -0.3728 0.3987 0.4856 0.031 Uiso 1 1 calc R . .
H65 H -0.3333 0.3491 0.4697 0.031 Uiso 1 1 calc R . .
C50 C -0.3372(3) 0.40626(17) 0.3916(3) 0.0360(10) Uani 1 1 d . . .
H66 H -0.302(3) 0.3968(16) 0.382(3) 0.031(13) Uiso 1 1 d . . .
C51 C -0.3349(3) 0.46268(17) 0.3896(3) 0.0497(12) Uani 1 1 d . . .
H67 H -0.3389 0.4736 0.3366 0.074 Uiso 1 1 calc R . .
H68 H -0.2811 0.4745 0.4346 0.074 Uiso 1 1 calc R . .
H69 H -0.3831 0.4761 0.3965 0.074 Uiso 1 1 calc R . .
C52 C -0.4192(3) 0.3868(2) 0.3205(3) 0.0636(15) Uani 1 1 d . . .
H70 H -0.4685 0.3977 0.3278 0.095 Uiso 1 1 calc R . .
H71 H -0.4176 0.3505 0.3199 0.095 Uiso 1 1 calc R . .
H72 H -0.4241 0.3996 0.2680 0.095 Uiso 1 1 calc R . .
C53 C 0.0536(2) 0.19377(13) 0.8720(2) 0.0239(8) Uani 1 1 d . . .
C54 C -0.0069(3) 0.16501(14) 0.8807(2) 0.0307(9) Uani 1 1 d . . .
H73 H -0.0644 0.1762 0.8580 0.037 Uiso 1 1 calc R . .
C55 C 0.0147(4) 0.12041(16) 0.9218(3) 0.0484(13) Uani 1 1 d . . .
H74 H -0.0276 0.1019 0.9288 0.058 Uiso 1 1 calc R . .
C56 C 0.0965(4) 0.10247(17) 0.9527(3) 0.0576(15) Uani 1 1 d . . .
H75 H 0.1108 0.0714 0.9800 0.069 Uiso 1 1 calc R . .
C57 C 0.1585(3) 0.13049(17) 0.9437(3) 0.0525(14) Uani 1 1 d . . .
H76 H 0.2154 0.1185 0.9646 0.063 Uiso 1 1 calc R . .
C58 C 0.1370(3) 0.17582(15) 0.9041(2) 0.0341(9) Uani 1 1 d . . .
H77 H 0.1796 0.1950 0.8987 0.041 Uiso 1 1 calc R . .
C59 C 0.2435(2) 0.42522(12) 0.9944(2) 0.0196(7) Uani 1 1 d . . .
C60 C 0.3242(2) 0.40853(13) 1.0116(2) 0.0250(8) Uani 1 1 d . . .
H78 H 0.3302 0.3816 0.9810 0.030 Uiso 1 1 calc R . .
C61 C 0.3965(2) 0.43054(15) 1.0729(2) 0.0338(9) Uani 1 1 d . . .
H79 H 0.4516 0.4189 1.0836 0.041 Uiso 1 1 calc R . .
C62 C 0.3889(3) 0.46947(16) 1.1187(3) 0.0397(10) Uani 1 1 d . . .
H80 H 0.4387 0.4845 1.1605 0.048 Uiso 1 1 calc R . .
C63 C 0.3083(3) 0.48661(15) 1.1034(2) 0.0338(9) Uani 1 1 d . . .
H81 H 0.3026 0.5131 1.1349 0.041 Uiso 1 1 calc R . .
C64 C 0.2359(2) 0.46438(13) 1.0412(2) 0.0262(8) Uani 1 1 d . . .
H82 H 0.1807 0.4760 1.0304 0.031 Uiso 1 1 calc R . .
C65 C -0.1182(2) 0.52817(13) 0.6839(2) 0.0242(8) Uani 1 1 d . . .
C66 C -0.1358(2) 0.54967(14) 0.7442(3) 0.0335(9) Uani 1 1 d . . .
H83 H -0.1187 0.5333 0.7955 0.040 Uiso 1 1 calc R . .
C67 C -0.1779(3) 0.59472(16) 0.7302(3) 0.0466(12) Uani 1 1 d . . .
H84 H -0.1920 0.6084 0.7706 0.056 Uiso 1 1 calc R . .
C68 C -0.1989(3) 0.61914(17) 0.6577(4) 0.0578(15) Uani 1 1 d . . .
H85 H -0.2273 0.6502 0.6483 0.069 Uiso 1 1 calc R . .
C69 C -0.1796(3) 0.59949(16) 0.5970(3) 0.0483(12) Uani 1 1 d . . .
H86 H -0.1941 0.6172 0.5472 0.058 Uiso 1 1 calc R . .
C70 C -0.1391(2) 0.55387(14) 0.6098(2) 0.0330(9) Uani 1 1 d . . .
H87 H -0.1257 0.5402 0.5689 0.040 Uiso 1 1 calc R . .
C71 C -0.2115(2) 0.29738(13) 0.4826(2) 0.0226(7) Uani 1 1 d . . .
C72 C -0.2061(3) 0.31282(15) 0.4118(2) 0.0325(9) Uani 1 1 d . . .
H88 H -0.1657 0.3375 0.4161 0.039 Uiso 1 1 calc R . .
C73 C -0.2598(3) 0.29226(17) 0.3342(3) 0.0486(13) Uani 1 1 d . . .
H89 H -0.2560 0.3031 0.2862 0.058 Uiso 1 1 calc R . .
C74 C -0.3175(3) 0.25667(19) 0.3280(3) 0.0578(15) Uani 1 1 d . . .
H90 H -0.3532 0.2422 0.2759 0.069 Uiso 1 1 calc R . .
C75 C -0.3243(3) 0.24137(16) 0.3987(3) 0.0463(12) Uani 1 1 d . . .
H91 H -0.3655 0.2173 0.3942 0.056 Uiso 1 1 calc R . .
C76 C -0.2707(2) 0.26154(14) 0.4749(2) 0.0313(9) Uani 1 1 d . . .
H92 H -0.2747 0.2505 0.5227 0.038 Uiso 1 1 calc R . .
C77 C 0.5142(4) 0.0715(2) 0.5648(4) 0.0713(17) Uani 1 1 d . . .
H93 H 0.5005 0.0774 0.6112 0.086 Uiso 0.60 1 calc PR A 1
H94 H 0.5547 0.0434 0.5807 0.086 Uiso 0.60 1 calc PR A 1
H95 H 0.5425 0.0400 0.5906 0.086 Uiso 0.40 1 calc PR A 2
H96 H 0.4980 0.0895 0.6030 0.086 Uiso 0.40 1 calc PR A 2
C78 C -0.0371(4) 0.4266(3) -0.0659(3) 0.0701(17) Uani 1 1 d . . .
H97 H -0.0191 0.4547 -0.0894 0.084 Uiso 1 1 calc R . .
H98 H -0.0119 0.3961 -0.0757 0.084 Uiso 1 1 calc R . .
C79 C 0.2849(5) 0.8036(6) 0.2197(5) 0.231(9) Uani 1 1 d . . .
H99 H 0.3362 0.7821 0.2443 0.277 Uiso 1 1 calc R . .
H100 H 0.3049 0.8377 0.2185 0.277 Uiso 1 1 calc R . .
N1 N -0.04832(17) 0.29317(10) 0.70777(16) 0.0180(6) Uani 1 1 d . . .
N2 N 0.07823(17) 0.33087(10) 0.86172(16) 0.0173(6) Uani 1 1 d . . .
N3 N 0.03755(17) 0.42794(10) 0.79751(16) 0.0179(6) Uani 1 1 d . . .
N4 N -0.10422(17) 0.39105(10) 0.65410(16) 0.0179(6) Uani 1 1 d . . .
Pd1 Pd -0.009363(15) 0.360570(9) 0.755464(14) 0.01552(8) Uani 1 1 d . . .
Cl1 Cl 0.4175(7) 0.0529(5) 0.4767(9) 0.0666(16) Uani 0.60 1 d P B 1
Cl2 Cl 0.5659(7) 0.1226(3) 0.5550(5) 0.131(2) Uani 0.60 1 d P B 1
Cl3 Cl 0.5783(9) 0.1071(4) 0.5373(8) 0.113(3) Uani 0.40 1 d P B 2
Cl4 Cl 0.4311(12) 0.0621(8) 0.4748(14) 0.103(5) Uani 0.40 1 d P B 2
Cl5 Cl 0.00337(14) 0.43544(8) 0.04031(10) 0.1009(6) Uani 1 1 d . . .
Cl6 Cl -0.14538(14) 0.42191(12) -0.11639(15) 0.1489(11) Uani 1 1 d . . .
Cl7 Cl 0.22177(11) 0.78430(8) 0.11636(12) 0.0950(6) Uani 1 1 d . . .
Cl8 Cl 0.2408(2) 0.8031(3) 0.2802(2) 0.343(4) Uani 1 1 d . . .

loop_
_atom_site_aniso_label
_atom_site_aniso_U_11
_atom_site_aniso_U_22
_atom_site_aniso_U_33
_atom_site_aniso_U_23
_atom_site_aniso_U_13
_atom_site_aniso_U_12
C1 0.0180(16) 0.0169(16) 0.0187(17) -0.0022(13) 0.0069(14) -0.0004(13)
C2 0.0175(16) 0.0191(17) 0.0226(18) -0.0041(13) 0.0077(14) 0.0015(14)
C3 0.0200(17) 0.0158(17) 0.0232(18) -0.0036(13) 0.0084(14) 0.0002(14)
C4 0.0168(16) 0.0156(16) 0.0225(18) -0.0002(13) 0.0075(14) -0.0003(13)
C5 0.0193(16) 0.0149(16) 0.0212(17) 0.0007(13) 0.0088(14) 0.0017(13)
C6 0.0171(16) 0.0174(17) 0.0189(17) 0.0025(13) 0.0060(14) 0.0018(13)
C7 0.0209(17) 0.0184(17) 0.0210(17) 0.0017(13) 0.0093(14) 0.0003(14)
C8 0.0183(16) 0.0187(17) 0.0185(17) 0.0005(13) 0.0063(14) 0.0023(14)
C9 0.0166(16) 0.0172(17) 0.0172(16) -0.0012(13) 0.0063(13) 0.0004(13)
C10 0.0172(16) 0.0172(16) 0.0196(17) -0.0016(13) 0.0086(14) -0.0003(13)
C11 0.0185(16) 0.0163(16) 0.0189(17) -0.0031(13) 0.0086(14) -0.0021(13)
C12 0.0217(17) 0.0166(17) 0.0194(17) -0.0024(13) 0.0090(14) -0.0031(14)
C13 0.0262(18) 0.0152(16) 0.0193(17) -0.0021(13) 0.0118(15) -0.0044(14)
C14 0.0224(17) 0.0157(16) 0.0165(16) -0.0006(12) 0.0094(14) -0.0002(13)
C15 0.0259(18) 0.0147(16) 0.0170(16) 0.0011(12) 0.0093(14) 0.0004(14)
C16 0.0193(16) 0.0157(16) 0.0170(16) 0.0019(12) 0.0059(14) 0.0023(13)
C17 0.0202(17) 0.0194(17) 0.0212(18) 0.0030(13) 0.0059(14) 0.0023(14)
C18 0.0190(16) 0.0203(17) 0.0197(17) 0.0031(13) 0.0058(14) 0.0004(14)
C19 0.0183(16) 0.0193(17) 0.0158(16) 0.0021(13) 0.0057(13) -0.0014(14)
C20 0.0177(16) 0.0191(17) 0.0168(16) -0.0002(13) 0.0064(13) -0.0010(13)
C21 0.0272(19) 0.0260(19) 0.0230(19) -0.0046(15) 0.0079(15) 0.0040(16)
C22 0.044(3) 0.067(3) 0.035(2) -0.017(2) 0.023(2) -0.010(2)
C23 0.045(3) 0.139(6) 0.056(3) -0.025(4) 0.030(3) -0.007(4)
C24 0.069(4) 0.095(5) 0.044(3) -0.022(3) 0.040(3) -0.011(3)
C25 0.0260(19) 0.0164(17) 0.0254(19) -0.0035(14) 0.0084(15) 0.0037(15)
C26 0.032(2) 0.0183(18) 0.029(2) -0.0044(15) 0.0120(17) -0.0025(16)
C27 0.047(3) 0.021(2) 0.049(3) -0.0013(18) 0.024(2) -0.0013(18)
C28 0.038(2) 0.033(2) 0.040(3) -0.0044(19) 0.010(2) -0.009(2)
C29 0.034(2) 0.0220(18) 0.0197(18) 0.0019(14) 0.0095(16) -0.0045(16)
C30 0.038(2) 0.034(2) 0.033(2) -0.0037(18) 0.020(2) -0.0099(19)
C31 0.065(3) 0.050(3) 0.050(3) -0.003(2) 0.039(3) -0.021(2)
C32 0.068(3) 0.046(3) 0.079(4) -0.004(3) 0.053(3) 0.001(3)
C33 0.0268(19) 0.0248(18) 0.0165(17) 0.0009(14) 0.0069(15) -0.0033(15)
C34 0.0235(19) 0.033(2) 0.026(2) 0.0083(16) 0.0040(16) -0.0008(16)
C35 0.029(2) 0.042(3) 0.050(3) 0.017(2) 0.011(2) 0.0094(19)
C36 0.037(3) 0.057(3) 0.038(3) 0.006(2) -0.008(2) -0.009(2)
C37 0.0219(18) 0.0200(18) 0.0266(19) 0.0010(14) 0.0098(15) -0.0027(14)
C38 0.029(2) 0.046(3) 0.043(3) -0.010(2) 0.0204(19) -0.0050(19)
C39 0.029(2) 0.060(3) 0.055(3) -0.008(2) 0.022(2) -0.004(2)
C40 0.054(3) 0.113(5) 0.055(3) -0.025(3) 0.035(3) -0.021(3)
C41 0.0244(18) 0.0206(18) 0.0266(19) 0.0039(14) 0.0085(15) -0.0042(15)
C42 0.027(2) 0.0174(19) 0.051(3) 0.0019(17) 0.0123(19) -0.0004(16)
C43 0.043(2) 0.028(2) 0.048(3) -0.0139(19) 0.014(2) 0.001(2)
C44 0.061(3) 0.021(2) 0.075(4) 0.012(2) 0.009(3) 0.000(2)
C45 0.0220(18) 0.0189(18) 0.030(2) 0.0006(14) 0.0070(15) 0.0051(14)
C46 0.027(2) 0.033(2) 0.039(2) -0.0043(18) 0.0137(19) -0.0002(17)
C47 0.045(3) 0.040(3) 0.065(3) -0.005(2) 0.033(2) 0.005(2)
C48 0.054(3) 0.036(2) 0.065(3) 0.002(2) 0.040(3) -0.002(2)
C49 0.0203(17) 0.0198(18) 0.029(2) -0.0006(14) 0.0033(15) 0.0007(15)
C50 0.030(2) 0.039(3) 0.028(2) 0.0015(17) 0.0036(18) 0.0059(19)
C51 0.068(3) 0.038(3) 0.039(3) 0.017(2) 0.021(2) 0.015(2)
C52 0.049(3) 0.075(4) 0.033(3) -0.001(3) -0.010(2) 0.007(3)
C53 0.033(2) 0.0162(17) 0.0179(17) -0.0004(13) 0.0072(15) 0.0004(15)
C54 0.042(2) 0.0198(19) 0.026(2) -0.0044(15) 0.0127(18) -0.0086(17)
C55 0.086(4) 0.022(2) 0.037(3) -0.0019(18) 0.029(3) -0.017(2)
C56 0.099(4) 0.018(2) 0.037(3) 0.0052(18) 0.014(3) 0.007(3)
C57 0.062(3) 0.035(3) 0.035(3) 0.0021(19) 0.000(2) 0.028(2)
C58 0.033(2) 0.027(2) 0.030(2) -0.0015(16) 0.0041(17) 0.0065(17)
C59 0.0212(17) 0.0160(16) 0.0172(16) 0.0020(13) 0.0050(14) -0.0048(13)
C60 0.0252(18) 0.0190(18) 0.0267(19) 0.0013(14) 0.0082(16) -0.0004(15)
C61 0.0192(19) 0.037(2) 0.036(2) 0.0026(18) 0.0049(17) -0.0020(17)
C62 0.034(2) 0.035(2) 0.033(2) -0.0031(18) 0.0007(18) -0.0155(19)
C63 0.040(2) 0.027(2) 0.027(2) -0.0075(16) 0.0083(18) -0.0080(18)
C64 0.0278(19) 0.0241(19) 0.0238(19) -0.0006(14) 0.0091(16) -0.0011(16)
C65 0.0214(17) 0.0158(17) 0.0263(19) -0.0013(14) 0.0028(15) -0.0009(14)
C66 0.032(2) 0.025(2) 0.041(2) -0.0087(17) 0.0143(18) -0.0031(17)
C67 0.045(3) 0.025(2) 0.071(3) -0.013(2) 0.027(2) 0.001(2)
C68 0.041(3) 0.020(2) 0.102(5) 0.003(3) 0.023(3) 0.007(2)
C69 0.039(2) 0.027(2) 0.059(3) 0.018(2) 0.005(2) -0.002(2)
C70 0.032(2) 0.026(2) 0.031(2) 0.0066(16) 0.0052(17) -0.0014(17)
C71 0.0210(17) 0.0189(17) 0.0210(18) -0.0019(13) 0.0034(14) 0.0056(14)
C72 0.040(2) 0.027(2) 0.024(2) 0.0009(15) 0.0093(17) 0.0089(18)
C73 0.069(3) 0.041(3) 0.021(2) -0.0035(18) 0.008(2) 0.016(3)
C74 0.053(3) 0.045(3) 0.037(3) -0.021(2) -0.013(2) 0.015(2)
C75 0.028(2) 0.030(2) 0.058(3) -0.016(2) -0.001(2) 0.0011(18)
C76 0.0231(19) 0.024(2) 0.039(2) -0.0079(16) 0.0073(17) 0.0032(16)
C77 0.080(4) 0.090(5) 0.063(4) 0.013(3) 0.049(3) 0.022(4)
C78 0.070(4) 0.094(5) 0.056(3) 0.009(3) 0.036(3) 0.017(3)
C79 0.051(4) 0.55(2) 0.065(5) 0.109(9) 0.001(4) -0.080(8)
N1 0.0179(14) 0.0156(14) 0.0167(14) -0.0009(11) 0.0045(11) 0.0004(11)
N2 0.0179(14) 0.0140(14) 0.0170(14) 0.0001(10) 0.0054(11) 0.0002(11)
N3 0.0189(14) 0.0152(14) 0.0166(14) -0.0007(10) 0.0055(11) -0.0007(11)
N4 0.0197(14) 0.0133(14) 0.0171(14) -0.0001(10) 0.0053(11) 0.0013(11)
Pd1 0.01651(14) 0.01296(13) 0.01446(13) -0.00024(9) 0.00475(10) -0.00034(10)
Cl1 0.064(2) 0.078(4) 0.064(3) 0.011(3) 0.034(2) 0.022(2)
Cl2 0.175(6) 0.092(4) 0.150(6) 0.017(4) 0.096(5) -0.010(4)
Cl3 0.149(7) 0.112(7) 0.131(6) -0.037(5) 0.108(5) -0.038(6)
Cl4 0.128(11) 0.097(10) 0.065(6) -0.008(5) 0.026(6) 0.043(8)
Cl5 0.1445(17) 0.0947(14) 0.0591(10) -0.0086(9) 0.0425(11) -0.0345(13)
Cl6 0.0759(13) 0.224(3) 0.1075(17) -0.0031(18) 0.0076(12) 0.0449(16)
Cl7 0.0676(10) 0.1189(16) 0.1006(14) 0.0240(12) 0.0402(10) 0.0121(10)
Cl8 0.124(2) 0.775(12) 0.117(2) 0.037(4) 0.044(2) 0.203(5)

loop_
_atom_type_symbol
_atom_type_description
_atom_type_scat_dispersion_real
_atom_type_scat_dispersion_imag
_atom_type_scat_source
C C 0.0033 0.0016 'International Tables Vol C Tables 4.2.6.8 and 6.1.1.4'
H H 0.0000 0.0000 'International Tables Vol C Tables 4.2.6.8 and 6.1.1.4'
N N 0.0061 0.0033 'International Tables Vol C Tables 4.2.6.8 and 6.1.1.4'
Pd Pd -0.9988 1.0072 'International Tables Vol C Tables 4.2.6.8 and 6.1.1.4'
Cl Cl 0.1484 0.1585 'International Tables Vol C Tables 4.2.6.8 and 6.1.1.4'

loop_
_geom_angle_atom_site_label_1
_geom_angle_atom_site_label_2
_geom_angle_atom_site_label_3
_geom_angle
N1 C1 C20 123.0(3)
N1 C1 C2 109.2(3)
C20 C1 C2 127.0(3)
C3 C2 C1 106.8(3)
C3 C2 C21 125.0(3)
C1 C2 C21 127.0(3)
C2 C3 C4 107.1(3)
C2 C3 C25 124.5(3)
C4 C3 C25 128.3(3)
N1 C4 C5 122.7(3)
N1 C4 C3 108.2(3)
C5 C4 C3 129.1(3)
C4 C5 C6 124.5(3)
C4 C5 C53 119.7(3)
C6 C5 C53 115.5(3)
N2 C6 C5 122.1(3)
N2 C6 C7 109.2(3)
C5 C6 C7 127.9(3)
C8 C7 C6 106.9(3)
C8 C7 C29 124.7(3)
C6 C7 C29 127.7(3)
C7 C8 C9 106.9(3)
C7 C8 C33 124.8(3)
C9 C8 C33 128.2(3)
N2 C9 C10 121.5(3)
N2 C9 C8 109.1(3)
C10 C9 C8 129.4(3)
C11 C10 C9 124.1(3)
C11 C10 C59 116.7(3)
C9 C10 C59 119.1(3)
N3 C11 C10 122.5(3)
N3 C11 C12 107.7(3)
C10 C11 C12 128.8(3)
C13 C12 C11 107.4(3)
C13 C12 C37 124.5(3)
C11 C12 C37 127.0(3)
C12 C13 C14 106.9(3)
C12 C13 C41 126.0(3)
C14 C13 C41 126.4(3)
N3 C14 C15 121.7(3)
N3 C14 C13 109.0(3)
C15 C14 C13 129.2(3)
C16 C15 C14 123.9(3)
C16 C15 C65 118.5(3)
C14 C15 C65 117.7(3)
N4 C16 C15 122.5(3)
N4 C16 C17 108.1(3)
C15 C16 C17 128.2(3)
C18 C17 C16 107.0(3)
C18 C17 C45 125.4(3)
C16 C17 C45 126.8(3)
C17 C18 C19 106.8(3)
C17 C18 C49 124.1(3)
C19 C18 C49 129.1(3)
N4 C19 C20 122.6(3)
N4 C19 C18 109.1(3)
C20 C19 C18 128.3(3)
C19 C20 C1 123.4(3)
C19 C20 C71 119.9(3)
C1 C20 C71 116.5(3)
C2 C21 C22 111.5(3)
C2 C21 H1 109.3
C22 C21 H1 109.3
C2 C21 H2 109.3
C22 C21 H2 109.3
H1 C21 H2 108.0
C23 C22 C21 113.1(4)
C23 C22 C24 111.4(4)
C21 C22 C24 109.9(4)
C23 C22 H3 107.4
C21 C22 H3 107.4
C24 C22 H3 107.4
C22 C23 H4 109.5
C22 C23 H5 109.5
H4 C23 H5 109.5
C22 C23 H6 109.5
H4 C23 H6 109.5
H5 C23 H6 109.5
C22 C24 H7 109.5
C22 C24 H8 109.5
H7 C24 H8 109.5
C22 C24 H9 109.5
H7 C24 H9 109.5
H8 C24 H9 109.5
C3 C25 C26 115.2(3)
C3 C25 H10 108.5
C26 C25 H10 108.5
C3 C25 H11 108.5
C26 C25 H11 108.5
H10 C25 H11 107.5
C27 C26 C28 110.4(3)
C27 C26 C25 109.8(3)
C28 C26 C25 112.8(3)
C27 C26 H12 111(2)
C28 C26 H12 108(2)
C25 C26 H12 105(2)
C26 C27 H13 109.5
C26 C27 H14 109.5
H13 C27 H14 109.5
C26 C27 H15 109.5
H13 C27 H15 109.5
H14 C27 H15 109.5
C26 C28 H16 109.5
C26 C28 H17 109.5
H16 C28 H17 109.5
C26 C28 H18 109.5
H16 C28 H18 109.5
H17 C28 H18 109.5
C7 C29 C30 113.3(3)
C7 C29 H19 108.9
C30 C29 H19 108.9
C7 C29 H20 108.9
C30 C29 H20 108.9
H19 C29 H20 107.7
C32 C30 C31 110.7(4)
C32 C30 C29 112.3(4)
C31 C30 C29 109.6(4)
C32 C30 H21 110(3)
C31 C30 H21 107(3)
C29 C30 H21 107(3)
C30 C31 H22 109.5
C30 C31 H23 109.5
H22 C31 H23 109.5
C30 C31 H24 109.5
H22 C31 H24 109.5
H23 C31 H24 109.5
C30 C32 H25 109.5
C30 C32 H26 109.5
H25 C32 H26 109.5
C30 C32 H27 109.5
H25 C32 H27 109.5
H26 C32 H27 109.5
C8 C33 C34 115.9(3)
C8 C33 H28 108.3
C34 C33 H28 108.3
C8 C33 H29 108.3
C34 C33 H29 108.3
H28 C33 H29 107.4
C35 C34 C36 110.6(4)
C35 C34 C33 113.8(3)
C36 C34 C33 109.1(4)
C35 C34 H30 107.7
C36 C34 H30 107.7
C33 C34 H30 107.7
C34 C35 H31 109.5
C34 C35 H32 109.5
H31 C35 H32 109.5
C34 C35 H33 109.5
H31 C35 H33 109.5
H32 C35 H33 109.5
C34 C36 H34 109.5
C34 C36 H35 109.5
H34 C36 H35 109.5
C34 C36 H36 109.5
H34 C36 H36 109.5
H35 C36 H36 109.5
C12 C37 C38 113.0(3)
C12 C37 H37 109.0
C38 C37 H37 109.0
C12 C37 H38 109.0
C38 C37 H38 109.0
H37 C37 H38 107.8
C40 C38 C39 111.0(4)
C40 C38 C37 114.2(4)
C39 C38 C37 108.7(4)
C40 C38 H39 107.5
C39 C38 H39 107.5
C37 C38 H39 107.5
C38 C39 H40 109.5
C38 C39 H41 109.5
H40 C39 H41 109.5
C38 C39 H42 109.5
H40 C39 H42 109.5
H41 C39 H42 109.5
C38 C40 H43 109.5
C38 C40 H44 109.5
H43 C40 H44 109.5
C38 C40 H45 109.5
H43 C40 H45 109.5
H44 C40 H45 109.5
C13 C41 C42 117.9(3)
C13 C41 H46 107.8
C42 C41 H46 107.8
C13 C41 H47 107.8
C42 C41 H47 107.8
H46 C41 H47 107.2
C41 C42 C44 109.1(4)
C41 C42 C43 113.6(3)
C44 C42 C43 110.9(4)
C41 C42 H48 109(3)
C44 C42 H48 112(3)
C43 C42 H48 103(3)
C42 C43 H49 109.5
C42 C43 H50 109.5
H49 C43 H50 109.5
C42 C43 H51 109.5
H49 C43 H51 109.5
H50 C43 H51 109.5
C42 C44 H52 109.5
C42 C44 H53 109.5
H52 C44 H53 109.5
C42 C44 H54 109.5
H52 C44 H54 109.5
H53 C44 H54 109.5
C17 C45 C46 112.5(3)
C17 C45 H55 109.1
C46 C45 H55 109.1
C17 C45 H56 109.1
C46 C45 H56 109.1
H55 C45 H56 107.8
C48 C46 C47 110.9(4)
C48 C46 C45 112.7(3)
C47 C46 C45 108.5(4)
C48 C46 H57 108(2)
C47 C46 H57 113(2)
C45 C46 H57 104(2)
C46 C47 H58 109.5
C46 C47 H59 109.5
H58 C47 H59 109.5
C46 C47 H60 109.5
H58 C47 H60 109.5
H59 C47 H60 109.5
C46 C48 H61 109.5
C46 C48 H62 109.5
H61 C48 H62 109.5
C46 C48 H63 109.5
H61 C48 H63 109.5
H62 C48 H63 109.5
C18 C49 C50 115.7(3)
C18 C49 H64 108.4
C50 C49 H64 108.4
C18 C49 H65 108.4
C50 C49 H65 108.4
H64 C49 H65 107.4
C52 C50 C51 110.5(4)
C52 C50 C49 110.7(4)
C51 C50 C49 113.3(4)
C52 C50 H66 104(3)
C51 C50 H66 107(3)
C49 C50 H66 111(3)
C50 C51 H67 109.5
C50 C51 H68 109.5
H67 C51 H68 109.5
C50 C51 H69 109.5
H67 C51 H69 109.5
H68 C51 H69 109.5
C50 C52 H70 109.5
C50 C52 H71 109.5
H70 C52 H71 109.5
C50 C52 H72 109.5
H70 C52 H72 109.5
H71 C52 H72 109.5
C54 C53 C58 118.2(4)
C54 C53 C5 121.7(3)
C58 C53 C5 120.1(3)
C55 C54 C53 121.1(4)
C55 C54 H73 119.4
C53 C54 H73 119.4
C56 C55 C54 120.7(5)
C56 C55 H74 119.6
C54 C55 H74 119.6
C55 C56 C57 119.2(4)
C55 C56 H75 120.4
C57 C56 H75 120.4
C58 C57 C56 119.9(5)
C58 C57 H76 120.1
C56 C57 H76 120.1
C57 C58 C53 120.9(4)
C57 C58 H77 119.6
C53 C58 H77 119.6
C60 C59 C64 118.7(3)
C60 C59 C10 121.3(3)
C64 C59 C10 119.9(3)
C59 C60 C61 120.8(4)
C59 C60 H78 119.6
C61 C60 H78 119.6
C62 C61 C60 120.4(4)
C62 C61 H79 119.8
C60 C61 H79 119.8
C61 C62 C63 120.0(4)
C61 C62 H80 120.0
C63 C62 H80 120.0
C62 C63 C64 119.2(4)
C62 C63 H81 120.4
C64 C63 H81 120.4
C63 C64 C59 120.9(4)
C63 C64 H82 119.5
C59 C64 H82 119.5
C66 C65 C70 119.4(4)
C66 C65 C15 118.6(3)
C70 C65 C15 121.9(3)
C67 C66 C65 120.9(4)
C67 C66 H83 119.6
C65 C66 H83 119.6
C68 C67 C66 119.3(5)
C68 C67 H84 120.4
C66 C67 H84 120.4
C67 C68 C69 121.4(4)
C67 C68 H85 119.3
C69 C68 H85 119.3
C70 C69 C68 119.6(4)
C70 C69 H86 120.2
C68 C69 H86 120.2
C69 C70 C65 119.3(4)
C69 C70 H87 120.3
C65 C70 H87 120.3
C76 C71 C72 118.7(4)
C76 C71 C20 119.6(3)
C72 C71 C20 121.7(3)
C71 C72 C73 120.7(4)
C71 C72 H88 119.7
C73 C72 H88 119.7
C74 C73 C72 119.7(5)
C74 C73 H89 120.1
C72 C73 H89 120.1
C73 C74 C75 120.0(4)
C73 C74 H90 120.0
C75 C74 H90 120.0
C76 C75 C74 119.8(5)
C76 C75 H91 120.1
C74 C75 H91 120.1
C71 C76 C75 121.0(4)
C71 C76 H92 119.5
C75 C76 H92 119.5
Cl4 C77 Cl2 107.2(8)
Cl4 C77 Cl3 101.6(8)
Cl2 C77 Cl3 21.0(3)
Cl4 C77 Cl1 10.7(9)
Cl2 C77 Cl1 117.8(6)
Cl3 C77 Cl1 112.2(7)
Cl4 C77 H93 115.0
Cl2 C77 H93 107.9
Cl3 C77 H93 127.1
Cl1 C77 H93 107.9
Cl4 C77 H94 111.5
Cl2 C77 H94 107.9
Cl3 C77 H94 92.1
Cl1 C77 H94 107.9
H93 C77 H94 107.2
Cl4 C77 H95 111.4
Cl2 C77 H95 124.7
Cl3 C77 H95 111.4
Cl1 C77 H95 104.4
H93 C77 H95 89.8
H94 C77 H95 20.3
Cl4 C77 H96 111.4
Cl2 C77 H96 90.8
Cl3 C77 H96 111.4
Cl1 C77 H96 107.8
H93 C77 H96 20.5
H94 C77 H96 124.7
H95 C77 H96 109.3
Cl6 C78 Cl5 113.7(4)
Cl6 C78 H97 108.8
Cl5 C78 H97 108.8
Cl6 C78 H98 108.8
Cl5 C78 H98 108.8
H97 C78 H98 107.7
Cl8 C79 Cl7 117.3(5)
Cl8 C79 H99 108.0
Cl7 C79 H99 108.0
Cl8 C79 H100 108.0
Cl7 C79 H100 108.0
H99 C79 H100 107.2
C4 N1 C1 108.1(3)
C4 N1 Pd1 125.5(2)
C1 N1 Pd1 122.5(2)
C6 N2 C9 107.3(3)
C6 N2 Pd1 122.5(2)
C9 N2 Pd1 126.1(2)
C14 N3 C11 108.3(3)
C14 N3 Pd1 125.0(2)
C11 N3 Pd1 122.6(2)
C19 N4 C16 108.2(3)
C19 N4 Pd1 126.3(3)
C16 N4 Pd1 121.5(2)
N1 Pd1 N3 174.06(11)
N1 Pd1 N2 90.79(16)
N3 Pd1 N2 89.69(16)
N1 Pd1 N4 89.93(16)
N3 Pd1 N4 90.14(16)
N2 Pd1 N4 174.68(11)

loop_
_geom_bond_atom_site_label_1
_geom_bond_atom_site_label_2
_geom_bond_distance
C1 N1 1.389(5)
C1 C20 1.423(5)
C1 C2 1.447(5)
C2 C3 1.385(5)
C2 C21 1.514(5)
C3 C4 1.474(5)
C3 C25 1.493(5)
C4 N1 1.378(4)
C4 C5 1.414(5)
C5 C6 1.418(5)
C5 C53 1.507(5)
C6 N2 1.379(4)
C6 C7 1.466(6)
C7 C8 1.374(5)
C7 C29 1.516(5)
C8 C9 1.466(5)
C8 C33 1.509(6)
C9 N2 1.389(5)
C9 C10 1.410(5)
C10 C11 1.402(5)
C10 C59 1.509(6)
C11 N3 1.382(5)
C11 C12 1.459(5)
C12 C13 1.375(6)
C12 C37 1.508(5)
C13 C14 1.447(5)
C13 C41 1.520(5)
C14 N3 1.374(4)
C14 C15 1.415(6)
C15 C16 1.395(5)
C15 C65 1.499(5)
C16 N4 1.378(4)
C16 C17 1.469(6)
C17 C18 1.376(5)
C17 C45 1.509(5)
C18 C19 1.457(5)
C18 C49 1.507(6)
C19 N4 1.377(5)
C19 C20 1.403(5)
C20 C71 1.505(6)
C21 C22 1.543(6)
C21 H1 0.9900
C21 H2 0.9900
C22 C23 1.485(8)
C22 C24 1.553(6)
C22 H3 1.0000
C23 H4 0.9800
C23 H5 0.9800
C23 H6 0.9800
C24 H7 0.9800
C24 H8 0.9800
C24 H9 0.9800
C25 C26 1.538(5)
C25 H10 0.9900
C25 H11 0.9900
C26 C27 1.522(5)
C26 C28 1.529(7)
C26 H12 0.92(4)
C27 H13 0.9800
C27 H14 0.9800
C27 H15 0.9800
C28 H16 0.9800
C28 H17 0.9800
C28 H18 0.9800
C29 C30 1.537(6)
C29 H19 0.9900
C29 H20 0.9900
C30 C32 1.493(6)
C30 C31 1.530(6)
C30 H21 0.88(4)
C31 H22 0.9800
C31 H23 0.9800
C31 H24 0.9800
C32 H25 0.9800
C32 H26 0.9800
C32 H27 0.9800
C33 C34 1.538(6)
C33 H28 0.9900
C33 H29 0.9900
C34 C35 1.522(6)
C34 C36 1.523(6)
C34 H30 1.0000
C35 H31 0.9800
C35 H32 0.9800
C35 H33 0.9800
C36 H34 0.9800
C36 H35 0.9800
C36 H36 0.9800
C37 C38 1.529(5)
C37 H37 0.9900
C37 H38 0.9900
C38 C40 1.514(7)
C38 C39 1.529(6)
C38 H39 1.0000
C39 H40 0.9800
C39 H41 0.9800
C39 H42 0.9800
C40 H43 0.9800
C40 H44 0.9800
C40 H45 0.9800
C41 C42 1.527(5)
C41 H46 0.9900
C41 H47 0.9900
C42 C44 1.534(6)
C42 C43 1.536(7)
C42 H48 0.87(4)
C43 H49 0.9800
C43 H50 0.9800
C43 H51 0.9800
C44 H52 0.9800
C44 H53 0.9800
C44 H54 0.9800
C45 C46 1.550(6)
C45 H55 0.9900
C45 H56 0.9900
C46 C48 1.514(6)
C46 C47 1.529(6)
C46 H57 0.97(4)
C47 H58 0.9800
C47 H59 0.9800
C47 H60 0.9800
C48 H61 0.9800
C48 H62 0.9800
C48 H63 0.9800
C49 C50 1.542(6)
C49 H64 0.9900
C49 H65 0.9900
C50 C52 1.526(7)
C50 C51 1.527(6)
C50 H66 0.76(4)
C51 H67 0.9800
C51 H68 0.9800
C51 H69 0.9800
C52 H70 0.9800
C52 H71 0.9800
C52 H72 0.9800
C53 C54 1.384(5)
C53 C58 1.393(6)
C54 C55 1.377(6)
C54 H73 0.9500
C55 C56 1.371(8)
C55 H74 0.9500
C56 C57 1.396(8)
C56 H75 0.9500
C57 C58 1.384(6)
C57 H76 0.9500
C58 H77 0.9500
C59 C60 1.381(5)
C59 C64 1.401(5)
C60 C61 1.386(6)
C60 H78 0.9500
C61 C62 1.385(6)
C61 H79 0.9500
C62 C63 1.393(6)
C62 H80 0.9500
C63 C64 1.396(6)
C63 H81 0.9500
C64 H82 0.9500
C65 C66 1.392(6)
C65 C70 1.408(5)
C66 C67 1.387(6)
C66 H83 0.9500
C67 C68 1.366(7)
C67 H84 0.9500
C68 C69 1.398(8)
C68 H85 0.9500
C69 C70 1.389(6)
C69 H86 0.9500
C70 H87 0.9500
C71 C76 1.380(5)
C71 C72 1.397(6)
C72 C73 1.406(6)
C72 H88 0.9500
C73 C74 1.364(7)
C73 H89 0.9500
C74 C75 1.405(8)
C74 H90 0.9500
C75 C76 1.384(6)
C75 H91 0.9500
C76 H92 0.9500
C77 Cl4 1.64(2)
C77 Cl2 1.704(10)
C77 Cl3 1.717(13)
C77 Cl1 1.797(16)
C77 H93 0.9900
C77 H94 0.9900
C77 H95 0.9900
C77 H96 0.9900
C78 Cl6 1.698(7)
C78 Cl5 1.743(7)
C78 H97 0.9900
C78 H98 0.9900
C79 Cl8 1.607(9)
C79 Cl7 1.769(10)
C79 H99 0.9900
C79 H100 0.9900
N1 Pd1 2.000(3)
N2 Pd1 2.009(5)
N3 Pd1 2.002(3)
N4 Pd1 2.014(5)

loop_
_geom_torsion_atom_site_label_1
_geom_torsion_atom_site_label_2
_geom_torsion_atom_site_label_3
_geom_torsion_atom_site_label_4
_geom_torsion
N1 C1 C2 C3 8.2(4)
C20 C1 C2 C3 -161.6(3)
N1 C1 C2 C21 -159.4(3)
C20 C1 C2 C21 30.8(6)
C1 C2 C3 C4 -5.4(4)
C21 C2 C3 C4 162.5(3)
C1 C2 C3 C25 177.0(3)
C21 C2 C3 C25 -15.1(5)
C2 C3 C4 N1 1.0(4)
C25 C3 C4 N1 178.4(3)
C2 C3 C4 C5 -177.0(3)
C25 C3 C4 C5 0.4(6)
N1 C4 C5 C6 -19.0(5)
C3 C4 C5 C6 158.7(3)
N1 C4 C5 C53 167.7(3)
C3 C4 C5 C53 -14.6(5)
C4 C5 C6 N2 -14.2(5)
C53 C5 C6 N2 159.3(3)
C4 C5 C6 C7 176.8(3)
C53 C5 C6 C7 -9.7(5)
N2 C6 C7 C8 -7.7(4)
C5 C6 C7 C8 162.5(3)
N2 C6 C7 C29 163.4(3)
C5 C6 C7 C29 -26.4(6)
C6 C7 C8 C9 4.3(4)
C29 C7 C8 C9 -167.1(3)
C6 C7 C8 C33 -179.5(3)
C29 C7 C8 C33 9.1(5)
C7 C8 C9 N2 0.3(4)
C33 C8 C9 N2 -175.8(3)
C7 C8 C9 C10 179.7(3)
C33 C8 C9 C10 3.7(6)
N2 C9 C10 C11 20.0(5)
C8 C9 C10 C11 -159.4(3)
N2 C9 C10 C59 -163.8(3)
C8 C9 C10 C59 16.9(5)
C9 C10 C11 N3 15.6(5)
C59 C10 C11 N3 -160.7(3)
C9 C10 C11 C12 -177.1(3)
C59 C10 C11 C12 6.6(5)
N3 C11 C12 C13 7.3(4)
C10 C11 C12 C13 -161.6(3)
N3 C11 C12 C37 -161.4(3)
C10 C11 C12 C37 29.7(6)
C11 C12 C13 C14 -3.2(4)
C37 C12 C13 C14 165.9(3)
C11 C12 C13 C41 -174.3(3)
C37 C12 C13 C41 -5.3(5)
C12 C13 C14 N3 -2.0(4)
C41 C13 C14 N3 169.1(3)
C12 C13 C14 C15 177.4(3)
C41 C13 C14 C15 -11.5(6)
N3 C14 C15 C16 -26.0(5)
C13 C14 C15 C16 154.7(3)
N3 C14 C15 C65 153.8(3)
C13 C14 C15 C65 -25.5(5)
C14 C15 C16 N4 -11.7(5)
C65 C15 C16 N4 168.6(3)
C14 C15 C16 C17 -177.8(3)
C65 C15 C16 C17 2.4(5)
N4 C16 C17 C18 -8.9(4)
C15 C16 C17 C18 158.8(3)
N4 C16 C17 C45 161.6(3)
C15 C16 C17 C45 -30.7(6)
C16 C17 C18 C19 6.2(4)
C45 C17 C18 C19 -164.5(3)
C16 C17 C18 C49 -175.8(3)
C45 C17 C18 C49 13.5(6)
C17 C18 C19 N4 -1.5(4)
C49 C18 C19 N4 -179.4(3)
C17 C18 C19 C20 176.9(3)
C49 C18 C19 C20 -1.0(6)
N4 C19 C20 C1 21.5(5)
C18 C19 C20 C1 -156.7(3)
N4 C19 C20 C71 -163.8(3)
C18 C19 C20 C71 18.0(5)
N1 C1 C20 C19 12.0(5)
C2 C1 C20 C19 -179.5(3)
N1 C1 C20 C71 -162.9(3)
C2 C1 C20 C71 5.5(5)
C3 C2 C21 C22 -104.0(4)
C1 C2 C21 C22 61.4(5)
C2 C21 C22 C23 58.4(5)
C2 C21 C22 C24 -176.4(4)
C2 C3 C25 C26 -86.7(5)
C4 C3 C25 C26 96.2(5)
C3 C25 C26 C27 -170.0(3)
C3 C25 C26 C28 66.5(4)
C8 C7 C29 C30 107.4(4)
C6 C7 C29 C30 -62.2(5)
C7 C29 C30 C32 -63.0(5)
C7 C29 C30 C31 173.5(3)
C7 C8 C33 C34 85.0(4)
C9 C8 C33 C34 -99.6(4)
C8 C33 C34 C35 -65.5(4)
C8 C33 C34 C36 170.5(3)
C13 C12 C37 C38 -104.1(4)
C11 C12 C37 C38 62.7(5)
C12 C37 C38 C40 52.5(5)
C12 C37 C38 C39 177.0(3)
C12 C13 C41 C42 -89.2(5)
C14 C13 C41 C42 101.4(4)
C13 C41 C42 C44 -172.3(3)
C13 C41 C42 C43 63.4(5)
C18 C17 C45 C46 104.2(4)
C16 C17 C45 C46 -64.6(5)
C17 C45 C46 C48 -57.1(5)
C17 C45 C46 C47 179.7(3)
C17 C18 C49 C50 84.8(5)
C19 C18 C49 C50 -97.6(5)
C18 C49 C50 C52 172.4(4)
C18 C49 C50 C51 -62.9(5)
C4 C5 C53 C54 -77.7(5)
C6 C5 C53 C54 108.4(4)
C4 C5 C53 C58 105.8(4)
C6 C5 C53 C58 -68.1(5)
C58 C53 C54 C55 1.6(5)
C5 C53 C54 C55 -175.0(3)
C53 C54 C55 C56 -2.3(6)
C54 C55 C56 C57 1.3(7)
C55 C56 C57 C58 0.2(7)
C56 C57 C58 C53 -0.9(7)
C54 C53 C58 C57 0.0(6)
C5 C53 C58 C57 176.6(4)
C11 C10 C59 C60 -109.1(4)
C9 C10 C59 C60 74.4(4)
C11 C10 C59 C64 66.8(4)
C9 C10 C59 C64 -109.7(4)
C64 C59 C60 C61 -1.1(5)
C10 C59 C60 C61 174.8(3)
C59 C60 C61 C62 0.7(6)
C60 C61 C62 C63 0.2(6)
C61 C62 C63 C64 -0.6(6)
C62 C63 C64 C59 0.1(6)
C60 C59 C64 C63 0.7(5)
C10 C59 C64 C63 -175.3(3)
C16 C15 C65 C66 104.4(4)
C14 C15 C65 C66 -75.3(5)
C16 C15 C65 C70 -72.4(5)
C14 C15 C65 C70 107.8(4)
C70 C65 C66 C67 3.7(6)
C15 C65 C66 C67 -173.3(4)
C65 C66 C67 C68 -2.9(6)
C66 C67 C68 C69 0.6(7)
C67 C68 C69 C70 0.8(7)
C68 C69 C70 C65 0.0(6)
C66 C65 C70 C69 -2.2(6)
C15 C65 C70 C69 174.7(4)
C19 C20 C71 C76 -107.5(4)
C1 C20 C71 C76 67.6(4)
C19 C20 C71 C72 74.2(4)
C1 C20 C71 C72 -110.6(4)
C76 C71 C72 C73 0.0(6)
C20 C71 C72 C73 178.3(3)
C71 C72 C73 C74 -0.4(6)
C72 C73 C74 C75 1.2(7)
C73 C74 C75 C76 -1.7(7)
C72 C71 C76 C75 -0.5(5)
C20 C71 C76 C75 -178.8(3)
C74 C75 C76 C71 1.4(6)
C5 C4 N1 C1 -177.8(3)
C3 C4 N1 C1 4.1(4)
C5 C4 N1 Pd1 23.9(4)
C3 C4 N1 Pd1 -154.3(2)
C20 C1 N1 C4 162.7(3)
C2 C1 N1 C4 -7.6(4)
C20 C1 N1 Pd1 -38.2(4)
C2 C1 N1 Pd1 151.6(2)
C5 C6 N2 C9 -163.1(3)
C7 C6 N2 C9 7.8(3)
C5 C6 N2 Pd1 38.3(4)
C7 C6 N2 Pd1 -150.8(2)
C10 C9 N2 C6 175.5(3)
C8 C9 N2 C6 -5.1(3)
C10 C9 N2 Pd1 -27.0(4)
C8 C9 N2 Pd1 152.5(2)
C15 C14 N3 C11 -172.8(3)
C13 C14 N3 C11 6.6(3)
C15 C14 N3 Pd1 29.7(4)
C13 C14 N3 Pd1 -150.8(2)
C10 C11 N3 C14 161.2(3)
C12 C11 N3 C14 -8.5(3)
C10 C11 N3 Pd1 -40.7(4)
C12 C11 N3 Pd1 149.6(2)
C20 C19 N4 C16 177.3(3)
C18 C19 N4 C16 -4.1(4)
C20 C19 N4 Pd1 -25.2(4)
C18 C19 N4 Pd1 153.4(2)
C15 C16 N4 C19 -160.6(3)
C17 C16 N4 C19 7.9(4)
C15 C16 N4 Pd1 40.6(4)
C17 C16 N4 Pd1 -150.9(2)
C4 N1 Pd1 N3 92.0(11)
C1 N1 Pd1 N3 -63.4(11)
C4 N1 Pd1 N2 -2.6(3)
C1 N1 Pd1 N2 -158.0(3)
C4 N1 Pd1 N4 -177.4(3)
C1 N1 Pd1 N4 27.2(3)
C14 N3 Pd1 N1 86.7(11)
C11 N3 Pd1 N1 -67.7(11)
C14 N3 Pd1 N2 -178.6(3)
C11 N3 Pd1 N2 27.0(3)
C14 N3 Pd1 N4 -3.9(3)
C11 N3 Pd1 N4 -158.4(3)
C6 N2 Pd1 N1 -26.8(3)
C9 N2 Pd1 N1 178.8(3)
C6 N2 Pd1 N3 159.2(3)
C9 N2 Pd1 N3 4.8(3)
C6 N2 Pd1 N4 71.0(12)
C9 N2 Pd1 N4 -83.4(12)
C19 N4 Pd1 N1 2.2(3)
C16 N4 Pd1 N1 157.0(3)
C19 N4 Pd1 N3 176.3(3)
C16 N4 Pd1 N3 -28.9(3)
C19 N4 Pd1 N2 -95.6(12)
C16 N4 Pd1 N2 59.2(12)
